data_4126582
loop_
_publ_author_name
'Kim, Byoungmoo'
'Storch, Golo'
'Banerjee, Gourab'
'Mercado, Brandon Q.'
'Castillo-Lora, Janelle'
'Brudvig, Gary W.'
'Mayer, James M.'
'Miller, Scott J.'

_publ_section_title
;
 Stereodynamic Quinone-Hydroquinone Molecules That Enantiomerize at
 sp(3)-Carbon via Redox-Interconversion.
;
_journal_name_full 'Journal of the American Chemical Society'
_journal_paper_doi 10.1021/jacs.7b09176
_journal_year 2017
_chemical_formula_moiety 'C19 H20 O4'
_chemical_formula_sum 'C19 H20 O4'
_chemical_formula_weight 312.35
_space_group_crystal_system orthorhombic
_space_group_IT_number 60
_space_group_name_Hall '-P 2n 2ab'
_space_group_name_H-M_alt 'P b c n'
_symmetry_space_group_name_Hall '-P 2n 2ab'
_symmetry_space_group_name_H-M 'P b c n'
_atom_sites_solution_hydrogens geom
_atom_sites_solution_primary SHELXT
_atom_sites_solution_secondary difmap
_audit_creation_method SHELXL-2014/7
_cell_angle_alpha 90
_cell_angle_beta 90
_cell_angle_gamma 90
_cell_formula_units_Z 8
_cell_length_a 16.5820(18)
_cell_length_b 11.9644(16)
_cell_length_c 16.272(2)
_cell_measurement_reflns_used 3731
_cell_measurement_temperature 93(2)
_cell_measurement_theta_max 24.9
_cell_measurement_theta_min 3.2
_cell_volume 3228.3(7)
_computing_cell_refinement 'CrystalClear-SM Expert 2.0 r15 (Rigaku, 2011)'
_computing_data_collection 'CrystalClear-SM Expert 2.0 r15 (Rigaku, 2011)'
_computing_data_reduction 'CrystalClear-SM Expert 2.0 r15 (Rigaku, 2011)'
_computing_molecular_graphics
; 
Dolomanov, O.V.; Bourhis, L.J.; Gildea, R.J.; Howard, J.A.K.; Puschmann, H., 
OLEX2: A complete structure solution, refinement and analysis program
(2009). J. Appl. Cryst., 42, 339-341.
;
_computing_publication_material 'CIFTAB-2013/2 (Sheldrick, 2014)'
_computing_structure_refinement 'SHELXL-2014/7 (Sheldrick, 2014)'
_computing_structure_solution 'SHELXT-2014/5 (Sheldrick, 2014)'
_diffrn_ambient_temperature 93(2)
_diffrn_detector_area_resol_mean 10
_diffrn_measured_fraction_theta_full 0.986
_diffrn_measured_fraction_theta_max 0.986
_diffrn_measurement_device_type 'Rigaku R-AXIS RAPID imaging plate'
_diffrn_measurement_method \w
_diffrn_radiation_type MoK\a
_diffrn_radiation_wavelength 0.71073
_diffrn_reflns_av_R_equivalents 0.1483
_diffrn_reflns_av_unetI/netI 0.0890
_diffrn_reflns_Laue_measured_fraction_full 0.986
_diffrn_reflns_Laue_measured_fraction_max 0.986
_diffrn_reflns_limit_h_max 18
_diffrn_reflns_limit_h_min -18
_diffrn_reflns_limit_k_max 14
_diffrn_reflns_limit_k_min -13
_diffrn_reflns_limit_l_max 19
_diffrn_reflns_limit_l_min -19
_diffrn_reflns_number 16075
_diffrn_reflns_point_group_measured_fraction_full 0.986
_diffrn_reflns_point_group_measured_fraction_max 0.986
_diffrn_reflns_theta_full 25.027
_diffrn_reflns_theta_max 25.027
_diffrn_reflns_theta_min 3.241
_diffrn_source 'Sealed Tube'
_exptl_absorpt_coefficient_mu 0.089
_exptl_absorpt_correction_T_max 1.000
_exptl_absorpt_correction_T_min 0.172
_exptl_absorpt_correction_type multi-scan
_exptl_absorpt_process_details 'Jacobson, R. (1998) Private Communication'
_exptl_crystal_colour Colorless
_exptl_crystal_density_diffrn 1.285
_exptl_crystal_density_method 'not measured'
_exptl_crystal_description Prism
_exptl_crystal_F_000 1328
_exptl_crystal_size_max 0.320
_exptl_crystal_size_mid 0.240
_exptl_crystal_size_min 0.080
_refine_diff_density_max 0.569
_refine_diff_density_min -0.427
_refine_diff_density_rms 0.084
_refine_ls_extinction_method none
_refine_ls_goodness_of_fit_ref 1.003
_refine_ls_hydrogen_treatment constr
_refine_ls_matrix_type full
_refine_ls_number_parameters 213
_refine_ls_number_reflns 2813
_refine_ls_number_restraints 0
_refine_ls_restrained_S_all 1.003
_refine_ls_R_factor_all 0.1748
_refine_ls_R_factor_gt 0.0937
_refine_ls_shift/su_max 0.000
_refine_ls_shift/su_mean 0.000
_refine_ls_structure_factor_coef Fsqd
_refine_ls_weighting_details 'w=1/[\s^2^(Fo^2^)+(0.2000P)^2^] where P=(Fo^2^+2Fc^2^)/3'
_refine_ls_weighting_scheme calc
_refine_ls_wR_factor_gt 0.2503
_refine_ls_wR_factor_ref 0.3389
_reflns_Friedel_coverage 0.000
_reflns_number_gt 1399
_reflns_number_total 2813
_reflns_threshold_expression 'I > 2\s(I)'
_cod_data_source_file ja7b09176_si_007.cif
_cod_data_source_block spider-16071
_cod_original_cell_volume 3228.2(7)
_cod_database_code 4126582
_shelx_shelxl_version_number 2014/7
_shelx_space_group_comment
; 
The symmetry employed for this shelxl refinement is uniquely defined 
by the following loop, which should always be used as a source of 
symmetry information in preference to the above space-group names. 
They are only intended as comments. 
;
_shelx_estimated_absorpt_t_min 0.972
_shelx_estimated_absorpt_t_max 0.993

loop_
_space_group_symop_operation_xyz
'x, y, z'
'-x+1/2, -y+1/2, z+1/2'
'-x, y, -z+1/2'
'x+1/2, -y+1/2, -z'
'-x, -y, -z'
'x-1/2, y-1/2, -z-1/2'
'x, -y, z-1/2'
'-x-1/2, y-1/2, z'

loop_
_atom_site_label
_atom_site_type_symbol
_atom_site_fract_x
_atom_site_fract_y
_atom_site_fract_z
_atom_site_U_iso_or_equiv
_atom_site_adp_type
_atom_site_occupancy
_atom_site_site_symmetry_order
_atom_site_calc_flag
_atom_site_refinement_flags_posn
_atom_site_refinement_flags_adp
C1 C 0.2710(3) 0.3177(5) 0.6103(3) 0.0486(13) Uani 1 1 d . .
H1 H 0.2708 0.2343 0.6141 0.058 Uiso 1 1 calc R U
O1 O 0.3969(2) 0.1621(4) 0.6249(3) 0.0772(14) Uani 1 1 d . .
C2 C 0.3590(3) 0.3534(5) 0.6211(3) 0.0520(14) Uani 1 1 d . .
O2 O 0.4985(3) 0.5791(4) 0.6168(3) 0.0988(17) Uani 1 1 d . .
O3 O 0.1725(2) 0.1710(3) 0.7013(2) 0.0632(11) Uani 1 1 d . .
C3 C 0.3884(3) 0.4573(5) 0.6184(3) 0.0565(15) Uani 1 1 d . .
H3 H 0.3517 0.5174 0.6109 0.068 Uiso 1 1 calc R U
C4 C 0.4746(4) 0.4832(6) 0.6264(4) 0.0712(18) Uani 1 1 d . .
O4 O 0.1499(2) 0.5896(3) 0.7994(2) 0.0657(12) Uani 1 1 d . .
C5 C 0.5318(4) 0.3883(6) 0.6418(3) 0.0676(17) Uani 1 1 d . .
C6 C 0.5034(3) 0.2843(6) 0.6442(3) 0.0663(17) Uani 1 1 d . .
H6 H 0.5395 0.2247 0.6557 0.080 Uiso 1 1 calc R U
C7 C 0.4176(3) 0.2588(6) 0.6296(3) 0.0603(15) Uani 1 1 d . .
C8 C 0.2162(3) 0.3594(4) 0.6794(3) 0.0472(13) Uani 1 1 d . .
C9 C 0.2082(3) 0.4622(4) 0.7080(3) 0.0492(13) Uani 1 1 d . .
H9 H 0.2408 0.5193 0.6847 0.059 Uiso 1 1 calc R U
C10 C 0.1517(3) 0.4931(5) 0.7741(3) 0.0545(14) Uani 1 1 d . .
C11 C 0.0990(3) 0.4061(5) 0.8089(3) 0.0533(14) Uani 1 1 d . .
C12 C 0.1069(3) 0.3016(5) 0.7826(3) 0.0546(15) Uani 1 1 d . .
H12 H 0.0732 0.2456 0.8056 0.065 Uiso 1 1 calc R U
C13 C 0.1655(3) 0.2690(5) 0.7196(3) 0.0515(14) Uani 1 1 d . .
C14 C 0.2359(3) 0.3469(5) 0.5225(3) 0.0567(15) Uani 1 1 d . .
C15 C 0.2252(3) 0.4715(5) 0.5056(3) 0.0643(17) Uani 1 1 d . .
H15A H 0.1859 0.5027 0.5442 0.097 Uiso 1 1 calc R U
H15B H 0.2059 0.4821 0.4492 0.097 Uiso 1 1 calc R U
H15C H 0.2771 0.5097 0.5125 0.097 Uiso 1 1 calc R U
C16 C 0.1531(3) 0.2894(5) 0.5154(3) 0.0640(16) Uani 1 1 d . .
H16A H 0.1590 0.2094 0.5270 0.096 Uiso 1 1 calc R U
H16B H 0.1320 0.2994 0.4596 0.096 Uiso 1 1 calc R U
H16C H 0.1157 0.3227 0.5550 0.096 Uiso 1 1 calc R U
C17 C 0.2919(3) 0.2947(5) 0.4575(3) 0.0587(15) Uani 1 1 d . .
H17A H 0.3437 0.3343 0.4574 0.088 Uiso 1 1 calc R U
H17B H 0.2669 0.3008 0.4032 0.088 Uiso 1 1 calc R U
H17C H 0.3009 0.2157 0.4706 0.088 Uiso 1 1 calc R U
C18 C 0.6184(3) 0.4197(6) 0.6573(4) 0.086(2) Uani 1 1 d . .
H18A H 0.6476 0.3549 0.6790 0.129 Uiso 1 1 calc R U
H18B H 0.6207 0.4809 0.6973 0.129 Uiso 1 1 calc R U
H18C H 0.6434 0.4439 0.6057 0.129 Uiso 1 1 calc R U
C19 C 0.0387(4) 0.4412(5) 0.8740(4) 0.0713(18) Uani 1 1 d . .
H19A H -0.0040 0.4860 0.8485 0.107 Uiso 1 1 calc R U
H19B H 0.0662 0.4857 0.9161 0.107 Uiso 1 1 calc R U
H19C H 0.0151 0.3746 0.8994 0.107 Uiso 1 1 calc R U

loop_
_atom_site_aniso_label
_atom_site_aniso_U_11
_atom_site_aniso_U_22
_atom_site_aniso_U_33
_atom_site_aniso_U_23
_atom_site_aniso_U_13
_atom_site_aniso_U_12
C1 0.050(3) 0.042(3) 0.053(3) -0.006(2) -0.001(2) 0.002(2)
O1 0.061(3) 0.064(3) 0.106(4) 0.019(3) 0.012(2) 0.010(2)
C2 0.062(3) 0.039(3) 0.054(3) -0.004(3) 0.003(2) 0.003(3)
O2 0.087(3) 0.078(4) 0.131(5) -0.014(3) -0.002(3) -0.025(3)
O3 0.072(3) 0.049(3) 0.068(3) -0.002(2) 0.0067(18) -0.0014(19)
C3 0.062(3) 0.043(4) 0.065(4) -0.013(3) -0.002(2) -0.001(3)
C4 0.071(4) 0.059(4) 0.083(5) -0.008(4) -0.004(3) -0.009(3)
O4 0.079(3) 0.057(3) 0.061(2) -0.017(2) 0.0020(19) -0.001(2)
C5 0.064(4) 0.087(5) 0.052(3) -0.004(3) 0.008(3) -0.003(3)
C6 0.068(4) 0.071(5) 0.059(4) 0.010(3) 0.002(3) 0.002(3)
C7 0.072(4) 0.054(4) 0.055(3) 0.015(3) 0.006(3) 0.004(3)
C8 0.051(3) 0.042(3) 0.048(3) -0.001(2) -0.008(2) 0.004(2)
C9 0.058(3) 0.042(3) 0.047(3) -0.001(3) -0.003(2) -0.004(2)
C10 0.066(3) 0.061(4) 0.037(3) -0.010(3) -0.012(2) 0.006(3)
C11 0.052(3) 0.061(4) 0.047(3) -0.001(3) -0.004(2) 0.005(3)
C12 0.054(3) 0.061(4) 0.049(3) 0.006(3) -0.001(2) -0.001(3)
C13 0.062(3) 0.043(4) 0.050(3) -0.003(3) -0.011(2) 0.003(3)
C14 0.068(3) 0.057(4) 0.045(3) -0.003(3) 0.003(2) 0.001(3)
C15 0.089(4) 0.061(4) 0.043(3) 0.000(3) -0.006(3) 0.013(3)
C16 0.066(3) 0.075(4) 0.051(3) -0.013(3) -0.005(3) -0.003(3)
C17 0.070(3) 0.050(4) 0.057(3) -0.007(3) 0.004(3) 0.006(3)
C18 0.057(4) 0.123(6) 0.079(5) -0.004(4) -0.005(3) -0.018(3)
C19 0.063(4) 0.082(5) 0.069(4) -0.010(3) 0.010(3) -0.004(3)

loop_
_atom_type_symbol
_atom_type_description
_atom_type_scat_dispersion_real
_atom_type_scat_dispersion_imag
_atom_type_scat_source
C C 0.0033 0.0016 'International Tables Vol C Tables 4.2.6.8 and 6.1.1.4'
H H 0.0000 0.0000 'International Tables Vol C Tables 4.2.6.8 and 6.1.1.4'
O O 0.0106 0.0060 'International Tables Vol C Tables 4.2.6.8 and 6.1.1.4'

loop_
_geom_angle_atom_site_label_1
_geom_angle_atom_site_label_2
_geom_angle_atom_site_label_3
_geom_angle
C2 C1 C8 113.0(4)
C2 C1 C14 113.2(4)
C8 C1 C14 111.9(4)
C2 C1 H1 106.0
C8 C1 H1 106.0
C14 C1 H1 106.0
C3 C2 C7 118.0(5)
C3 C2 C1 127.2(5)
C7 C2 C1 114.7(5)
C2 C3 C4 123.3(6)
C2 C3 H3 118.4
C4 C3 H3 118.4
O2 C4 C3 120.1(6)
O2 C4 C5 121.8(6)
C3 C4 C5 118.0(6)
C6 C5 C4 119.3(6)
C6 C5 C18 124.5(7)
C4 C5 C18 116.2(6)
C5 C6 C7 122.0(6)
C5 C6 H6 119.0
C7 C6 H6 119.0
O1 C7 C6 118.8(6)
O1 C7 C2 122.2(5)
C6 C7 C2 118.9(6)
C9 C8 C13 117.1(5)
C9 C8 C1 128.4(5)
C13 C8 C1 114.4(4)
C8 C9 C10 123.7(5)
C8 C9 H9 118.2
C10 C9 H9 118.2
O4 C10 C11 121.5(5)
O4 C10 C9 119.8(5)
C11 C10 C9 118.7(5)
C12 C11 C10 118.9(5)
C12 C11 C19 123.5(5)
C10 C11 C19 117.6(5)
C11 C12 C13 122.8(5)
C11 C12 H12 118.6
C13 C12 H12 118.6
O3 C13 C12 119.4(5)
O3 C13 C8 121.9(5)
C12 C13 C8 118.6(5)
C15 C14 C16 108.7(5)
C15 C14 C17 110.0(4)
C16 C14 C17 107.7(4)
C15 C14 C1 114.9(4)
C16 C14 C1 107.3(4)
C17 C14 C1 107.9(4)
C14 C15 H15A 109.5
C14 C15 H15B 109.5
H15A C15 H15B 109.5
C14 C15 H15C 109.5
H15A C15 H15C 109.5
H15B C15 H15C 109.5
C14 C16 H16A 109.5
C14 C16 H16B 109.5
H16A C16 H16B 109.5
C14 C16 H16C 109.5
H16A C16 H16C 109.5
H16B C16 H16C 109.5
C14 C17 H17A 109.5
C14 C17 H17B 109.5
H17A C17 H17B 109.5
C14 C17 H17C 109.5
H17A C17 H17C 109.5
H17B C17 H17C 109.5
C5 C18 H18A 109.5
C5 C18 H18B 109.5
H18A C18 H18B 109.5
C5 C18 H18C 109.5
H18A C18 H18C 109.5
H18B C18 H18C 109.5
C11 C19 H19A 109.5
C11 C19 H19B 109.5
H19A C19 H19B 109.5
C11 C19 H19C 109.5
H19A C19 H19C 109.5
H19B C19 H19C 109.5

loop_
_geom_bond_atom_site_label_1
_geom_bond_atom_site_label_2
_geom_bond_distance
C1 C2 1.530(7)
C1 C8 1.531(7)
C1 C14 1.582(7)
C1 H1 1.0000
O1 C7 1.209(7)
C2 C3 1.335(7)
C2 C7 1.499(8)
O2 C4 1.223(7)
O3 C13 1.216(6)
C3 C4 1.470(8)
C3 H3 0.9500
C4 C5 1.500(9)
O4 C10 1.225(6)
C5 C6 1.331(8)
C5 C18 1.507(8)
C6 C7 1.475(8)
C6 H6 0.9500
C8 C9 1.321(7)
C8 C13 1.517(7)
C9 C10 1.474(7)
C9 H9 0.9500
C10 C11 1.473(8)
C11 C12 1.328(7)
C11 C19 1.515(7)
C12 C13 1.465(7)
C12 H12 0.9500
C14 C15 1.526(8)
C14 C16 1.539(7)
C14 C17 1.540(7)
C15 H15A 0.9800
C15 H15B 0.9800
C15 H15C 0.9800
C16 H16A 0.9800
C16 H16B 0.9800
C16 H16C 0.9800
C17 H17A 0.9800
C17 H17B 0.9800
C17 H17C 0.9800
C18 H18A 0.9800
C18 H18B 0.9800
C18 H18C 0.9800
C19 H19A 0.9800
C19 H19B 0.9800
C19 H19C 0.9800

loop_
_geom_torsion_atom_site_label_1
_geom_torsion_atom_site_label_2
_geom_torsion_atom_site_label_3
_geom_torsion_atom_site_label_4
_geom_torsion
C8 C1 C2 C3 -66.0(7)
C14 C1 C2 C3 62.5(7)
C8 C1 C2 C7 118.6(5)
C14 C1 C2 C7 -112.9(5)
C7 C2 C3 C4 -2.4(8)
C1 C2 C3 C4 -177.6(5)
C2 C3 C4 O2 174.1(6)
C2 C3 C4 C5 -2.6(9)
O2 C4 C5 C6 -173.8(6)
C3 C4 C5 C6 2.8(9)
O2 C4 C5 C18 8.8(9)
C3 C4 C5 C18 -174.6(5)
C4 C5 C6 C7 2.0(9)
C18 C5 C6 C7 179.2(5)
C5 C6 C7 O1 173.1(6)
C5 C6 C7 C2 -7.0(8)
C3 C2 C7 O1 -173.1(6)
C1 C2 C7 O1 2.8(8)
C3 C2 C7 C6 7.0(8)
C1 C2 C7 C6 -177.1(5)
C2 C1 C8 C9 51.5(7)
C14 C1 C8 C9 -77.6(6)
C2 C1 C8 C13 -128.0(5)
C14 C1 C8 C13 102.9(5)
C13 C8 C9 C10 -2.0(7)
C1 C8 C9 C10 178.6(4)
C8 C9 C10 O4 177.4(5)
C8 C9 C10 C11 -1.9(7)
O4 C10 C11 C12 -176.0(5)
C9 C10 C11 C12 3.3(7)
O4 C10 C11 C19 3.5(8)
C9 C10 C11 C19 -177.2(4)
C10 C11 C12 C13 -0.6(8)
C19 C11 C12 C13 180.0(5)
C11 C12 C13 O3 176.3(5)
C11 C12 C13 C8 -3.4(7)
C9 C8 C13 O3 -175.0(5)
C1 C8 C13 O3 4.5(7)
C9 C8 C13 C12 4.6(7)
C1 C8 C13 C12 -175.9(4)
C2 C1 C14 C15 -68.4(6)
C8 C1 C14 C15 60.7(6)
C2 C1 C14 C16 170.7(4)
C8 C1 C14 C16 -60.3(6)
C2 C1 C14 C17 54.8(6)
C8 C1 C14 C17 -176.1(4)
